data_4306734
loop_
_publ_author_name
'Chia-Huei Lin'
'Chien-Ge Chen'
'Ming-Li Tsai'
'Gene-Hsiang Lee'
'Wen-Feng Liaw'

_publ_section_title
;
Monoanionic {Mn(NO)}5 and Dianionic {Mn(NO)}6 Thiolatonitrosylmanganese
Complexes: [(NO)Mn(L)2]- and [(NO)Mn(L)2]2- (LH2= 1,2-Benzenedithiol and
Toluene-3,4-dithiol)
;
_journal_name_full 'Inorganic Chemistry'
_journal_page_first 11435
_journal_page_last 11443
_journal_paper_doi 10.1021/ic801553s
_journal_volume 47
_journal_year 2008
_chemical_formula_sum 'C84 H68 Mn N2 P4 S4'
_chemical_formula_weight 1412.46
_chemical_name_systematic
; 
 ? 
;
_space_group_IT_number 70
_symmetry_cell_setting orthorhombic
_symmetry_space_group_name_Hall '-F 2uv 2vw'
_symmetry_space_group_name_H-M 'F d d d :2'
_atom_sites_solution_hydrogens geom
_atom_sites_solution_primary direct
_atom_sites_solution_secondary difmap
_audit_creation_method SHELXL-97
_cell_angle_alpha 90.00
_cell_angle_beta 90.00
_cell_angle_gamma 90.00
_cell_formula_units_Z 8
_cell_length_a 14.9431(3)
_cell_length_b 27.2374(6)
_cell_length_c 34.7540(8)
_cell_measurement_reflns_used 3855
_cell_measurement_temperature 150(2)
_cell_measurement_theta_max 23.39
_cell_measurement_theta_min 2.34
_cell_volume 14145.3(5)
_computing_cell_refinement 'Bruker SAINT'
_computing_data_collection 'Bruker SMART'
_computing_data_reduction 'Bruker SAINT'
_computing_molecular_graphics 'Bruker SHELXTL'
_computing_publication_material 'Bruker SHELXTL'
_computing_structure_refinement 'SHELXL-97 (Sheldrick, 1997)'
_computing_structure_solution 'SHELXS-97 (Sheldrick, 1990)'
_diffrn_ambient_temperature 150(2)
_diffrn_measured_fraction_theta_full 1.000
_diffrn_measured_fraction_theta_max 1.000
_diffrn_measurement_device_type 'BRUKER SMART ApexCCD area detector'
_diffrn_measurement_method 'omega scans'
_diffrn_radiation_monochromator graphite
_diffrn_radiation_source 'fine-focus sealed tube'
_diffrn_radiation_type MoK\a
_diffrn_radiation_wavelength 0.71073
_diffrn_reflns_av_R_equivalents 0.0693
_diffrn_reflns_av_sigmaI/netI 0.0418
_diffrn_reflns_limit_h_max 18
_diffrn_reflns_limit_h_min -19
_diffrn_reflns_limit_k_max 33
_diffrn_reflns_limit_k_min -35
_diffrn_reflns_limit_l_max 44
_diffrn_reflns_limit_l_min -45
_diffrn_reflns_number 33975
_diffrn_reflns_theta_full 27.50
_diffrn_reflns_theta_max 27.50
_diffrn_reflns_theta_min 1.66
_exptl_absorpt_coefficient_mu 0.443
_exptl_absorpt_correction_T_max 0.9365
_exptl_absorpt_correction_T_min 0.8785
_exptl_absorpt_correction_type multi-scan
_exptl_crystal_colour deep-yellow
_exptl_crystal_density_diffrn 1.326
_exptl_crystal_density_meas ?
_exptl_crystal_density_method 'not measured'
_exptl_crystal_description block
_exptl_crystal_F_000 5880
_exptl_crystal_size_max 0.30
_exptl_crystal_size_mid 0.25
_exptl_crystal_size_min 0.15
_refine_diff_density_max 0.561
_refine_diff_density_min -0.329
_refine_diff_density_rms 0.060
_refine_ls_extinction_method none
_refine_ls_goodness_of_fit_ref 1.034
_refine_ls_hydrogen_treatment constr
_refine_ls_matrix_type full
_refine_ls_number_parameters 216
_refine_ls_number_reflns 4080
_refine_ls_number_restraints 0
_refine_ls_restrained_S_all 1.034
_refine_ls_R_factor_all 0.0548
_refine_ls_R_factor_gt 0.0437
_refine_ls_shift/su_max 0.001
_refine_ls_shift/su_mean 0.000
_refine_ls_structure_factor_coef Fsqd
_refine_ls_weighting_details 'calc w=1/[\s^2^(Fo^2^)+(0.0519P)^2^+32.5367P] where P=(Fo^2^+2Fc^2^)/3'
_refine_ls_weighting_scheme calc
_refine_ls_wR_factor_gt 0.1035
_refine_ls_wR_factor_ref 0.1095
_reflns_number_gt 3465
_reflns_number_total 4080
_reflns_threshold_expression >2sigma(I)
_cod_data_source_file ic801553s_si_003.cif
_cod_data_source_block ic9758
_cod_depositor_comments
;
The following automatic conversions were performed:
'_symmetry_cell_setting' value 'Orthorhombic' changed to 'orthorhombic'
according to '/home/saulius/struct/CIF-dictionaries/cif_core.dic'
dictionary named 'cif_core.dic' version 2.4.1 from 2010-06-29.

Automatic conversion script
Id: cif_fix_enum 1527 2010-12-29 10:47:43Z saulius 

The following automatic conversions were performed:

'_exptl_crystal_density_meas' value 'not_measured' was changed to '?'
- the value is perceived as not measured.

Automatic conversion script
Id: cif_fix_values 3008 2015-01-20 13:52:24Z robertas 
;
_cod_original_sg_symbol_H-M 'F d d d'
_cod_database_code 4306734

loop_
_symmetry_equiv_pos_as_xyz
'x, y, z'
'-x+3/4, -y+3/4, z'
'-x+3/4, y, -z+3/4'
'x, -y+3/4, -z+3/4'
'x, y+1/2, z+1/2'
'-x+3/4, -y+5/4, z+1/2'
'-x+3/4, y+1/2, -z+5/4'
'x, -y+5/4, -z+5/4'
'x+1/2, y, z+1/2'
'-x+5/4, -y+3/4, z+1/2'
'-x+5/4, y, -z+5/4'
'x+1/2, -y+3/4, -z+5/4'
'x+1/2, y+1/2, z'
'-x+5/4, -y+5/4, z'
'-x+5/4, y+1/2, -z+3/4'
'x+1/2, -y+5/4, -z+3/4'
'-x, -y, -z'
'x-3/4, y-3/4, -z'
'x-3/4, -y, z-3/4'
'-x, y-3/4, z-3/4'
'-x, -y+1/2, -z+1/2'
'x-3/4, y-1/4, -z+1/2'
'x-3/4, -y+1/2, z-1/4'
'-x, y-1/4, z-1/4'
'-x+1/2, -y, -z+1/2'
'x-1/4, y-3/4, -z+1/2'
'x-1/4, -y, z-1/4'
'-x+1/2, y-3/4, z-1/4'
'-x+1/2, -y+1/2, -z'
'x-1/4, y-1/4, -z'
'x-1/4, -y+1/2, z-3/4'
'-x+1/2, y-1/4, z-3/4'

loop_
_atom_site_label
_atom_site_type_symbol
_atom_site_fract_x
_atom_site_fract_y
_atom_site_fract_z
_atom_site_U_iso_or_equiv
_atom_site_adp_type
_atom_site_occupancy
_atom_site_symmetry_multiplicity
_atom_site_calc_flag
_atom_site_refinement_flags
_atom_site_disorder_assembly
_atom_site_disorder_group
Mn Mn 0.6250 0.1250 0.1250 0.02549(16) Uani 1 4 d S . .
S1 S 0.74115(4) 0.08859(2) 0.085599(17) 0.03121(15) Uani 1 1 d . . .
C1 C 0.83883(13) 0.10880(7) 0.10902(6) 0.0216(4) Uani 1 1 d . . .
C2 C 0.92156(14) 0.09263(7) 0.09464(6) 0.0246(4) Uani 1 1 d . . .
H2A H 0.9221 0.0701 0.0738 0.029 Uiso 1 1 calc R . .
C3 C 1.00232(14) 0.10842(8) 0.10976(6) 0.0275(4) Uani 1 1 d . . .
H3A H 1.0572 0.0967 0.0994 0.033 Uiso 1 1 calc R . .
P1 P 0.63631(3) 0.430685(18) 0.082784(13) 0.01686(13) Uani 1 1 d . . .
N1 N 0.6250 0.45211(8) 0.1250 0.0202(5) Uani 1 2 d S . .
C4 C 0.53413(12) 0.43869(7) 0.05611(5) 0.0202(4) Uani 1 1 d . . .
C5 C 0.52744(14) 0.42384(9) 0.01766(6) 0.0309(5) Uani 1 1 d . . .
H5A H 0.5771 0.4091 0.0052 0.037 Uiso 1 1 calc R . .
C6 C 0.44806(15) 0.43084(10) -0.00197(6) 0.0368(6) Uani 1 1 d . . .
H6A H 0.4430 0.4205 -0.0280 0.044 Uiso 1 1 calc R . .
C7 C 0.37561(14) 0.45286(9) 0.01612(7) 0.0328(5) Uani 1 1 d . . .
H7A H 0.3212 0.4574 0.0025 0.039 Uiso 1 1 calc R . .
C8 C 0.38231(14) 0.46811(8) 0.05381(7) 0.0315(5) Uani 1 1 d . . .
H8A H 0.3329 0.4836 0.0660 0.038 Uiso 1 1 calc R . .
C9 C 0.46178(13) 0.46076(8) 0.07395(6) 0.0253(4) Uani 1 1 d . . .
H9A H 0.4663 0.4709 0.1000 0.030 Uiso 1 1 calc R . .
C10 C 0.66677(12) 0.36680(7) 0.08085(5) 0.0187(4) Uani 1 1 d . . .
C11 C 0.60350(13) 0.33016(7) 0.07465(5) 0.0215(4) Uani 1 1 d . . .
H11A H 0.5435 0.3387 0.0685 0.026 Uiso 1 1 calc R . .
C12 C 0.62797(14) 0.28124(8) 0.07747(6) 0.0266(4) Uani 1 1 d . . .
H12A H 0.5845 0.2563 0.0737 0.032 Uiso 1 1 calc R . .
C13 C 0.71592(15) 0.26864(8) 0.08572(6) 0.0283(5) Uani 1 1 d . . .
H13A H 0.7327 0.2351 0.0874 0.034 Uiso 1 1 calc R . .
C14 C 0.77915(14) 0.30502(8) 0.09148(6) 0.0293(5) Uani 1 1 d . . .
H14A H 0.8394 0.2964 0.0969 0.035 Uiso 1 1 calc R . .
C15 C 0.75490(13) 0.35382(8) 0.08941(6) 0.0249(4) Uani 1 1 d . . .
H15A H 0.7983 0.3787 0.0938 0.030 Uiso 1 1 calc R . .
C16 C 0.72405(12) 0.46364(7) 0.05846(5) 0.0191(4) Uani 1 1 d . . .
C17 C 0.76582(13) 0.44368(8) 0.02592(6) 0.0232(4) Uani 1 1 d . . .
H17A H 0.7475 0.4127 0.0162 0.028 Uiso 1 1 calc R . .
C18 C 0.83401(14) 0.46943(8) 0.00801(6) 0.0279(4) Uani 1 1 d . . .
H18A H 0.8627 0.4559 -0.0139 0.033 Uiso 1 1 calc R . .
C19 C 0.86057(14) 0.51473(8) 0.02185(6) 0.0278(5) Uani 1 1 d . . .
H19A H 0.9075 0.5321 0.0094 0.033 Uiso 1 1 calc R . .
C20 C 0.81888(14) 0.53499(8) 0.05396(6) 0.0258(4) Uani 1 1 d . . .
H20A H 0.8372 0.5662 0.0634 0.031 Uiso 1 1 calc R . .
C21 C 0.75056(13) 0.50960(7) 0.07215(6) 0.0223(4) Uani 1 1 d . . .
H21A H 0.7217 0.5235 0.0939 0.027 Uiso 1 1 calc R . .

loop_
_atom_site_aniso_label
_atom_site_aniso_U_11
_atom_site_aniso_U_22
_atom_site_aniso_U_33
_atom_site_aniso_U_23
_atom_site_aniso_U_13
_atom_site_aniso_U_12
Mn 0.0178(3) 0.0250(3) 0.0336(3) 0.000 0.000 0.000
S1 0.0219(3) 0.0359(3) 0.0359(3) -0.0137(2) -0.0011(2) -0.0036(2)
C1 0.0206(9) 0.0204(10) 0.0239(9) 0.0013(8) 0.0008(8) -0.0008(7)
C2 0.0243(10) 0.0241(10) 0.0253(10) -0.0004(8) 0.0021(8) 0.0008(8)
C3 0.0199(10) 0.0324(11) 0.0301(11) 0.0035(9) 0.0034(8) 0.0032(8)
P1 0.0141(2) 0.0202(3) 0.0163(2) -0.00027(17) -0.00097(17) -0.00032(18)
N1 0.0217(11) 0.0227(12) 0.0163(10) 0.000 -0.0012(9) 0.000
C4 0.0179(9) 0.0231(10) 0.0196(9) 0.0029(7) -0.0032(7) -0.0013(7)
C5 0.0213(10) 0.0496(14) 0.0219(10) -0.0011(9) -0.0019(8) 0.0029(9)
C6 0.0300(12) 0.0589(16) 0.0215(10) 0.0004(10) -0.0064(9) -0.0009(11)
C7 0.0205(10) 0.0413(13) 0.0366(12) 0.0083(10) -0.0117(9) -0.0017(9)
C8 0.0191(10) 0.0341(12) 0.0414(12) -0.0011(10) -0.0012(9) 0.0050(9)
C9 0.0203(10) 0.0288(11) 0.0269(10) -0.0028(8) -0.0017(8) 0.0005(8)
C10 0.0178(9) 0.0220(10) 0.0164(8) -0.0010(7) 0.0010(7) -0.0001(7)
C11 0.0198(9) 0.0261(10) 0.0186(9) -0.0013(7) 0.0006(7) -0.0018(8)
C12 0.0321(11) 0.0236(10) 0.0241(10) -0.0037(8) 0.0034(8) -0.0064(9)
C13 0.0355(12) 0.0218(10) 0.0276(10) 0.0003(8) 0.0097(9) 0.0044(9)
C14 0.0219(10) 0.0319(12) 0.0341(11) 0.0023(9) 0.0050(9) 0.0058(9)
C15 0.0175(9) 0.0264(11) 0.0309(11) 0.0007(8) 0.0028(8) 0.0001(8)
C16 0.0159(9) 0.0239(10) 0.0176(9) 0.0032(7) -0.0021(7) -0.0006(7)
C17 0.0248(10) 0.0248(10) 0.0201(9) -0.0005(8) 0.0009(8) -0.0024(8)
C18 0.0241(10) 0.0388(12) 0.0209(9) 0.0020(9) 0.0027(8) -0.0023(9)
C19 0.0237(10) 0.0346(12) 0.0251(10) 0.0086(9) -0.0014(8) -0.0059(9)
C20 0.0259(10) 0.0246(10) 0.0269(10) 0.0046(8) -0.0072(8) -0.0059(8)
C21 0.0208(9) 0.0255(10) 0.0206(9) 0.0004(8) -0.0038(8) 0.0002(8)

loop_
_atom_type_symbol
_atom_type_description
_atom_type_scat_dispersion_real
_atom_type_scat_dispersion_imag
_atom_type_scat_source
C C 0.0033 0.0016 'International Tables Vol C Tables 4.2.6.8 and 6.1.1.4'
H H 0.0000 0.0000 'International Tables Vol C Tables 4.2.6.8 and 6.1.1.4'
N N 0.0061 0.0033 'International Tables Vol C Tables 4.2.6.8 and 6.1.1.4'
P P 0.1023 0.0942 'International Tables Vol C Tables 4.2.6.8 and 6.1.1.4'
S S 0.1246 0.1234 'International Tables Vol C Tables 4.2.6.8 and 6.1.1.4'
Mn Mn 0.3368 0.7283 'International Tables Vol C Tables 4.2.6.8 and 6.1.1.4'

loop_
_geom_angle_atom_site_label_1
_geom_angle_atom_site_label_2
_geom_angle_atom_site_label_3
_geom_angle
_geom_angle_site_symmetry_1
_geom_angle_site_symmetry_3
_geom_angle_publ_flag
S1 Mn S1 88.50(2) 8_544 . ?
S1 Mn S1 131.68(3) 8_544 14_545 ?
S1 Mn S1 111.18(3) . 14_545 ?
S1 Mn S1 111.18(3) 8_544 11_554 ?
S1 Mn S1 131.68(3) . 11_554 ?
S1 Mn S1 88.50(2) 14_545 11_554 ?
C1 S1 Mn 101.81(7) . . ?
C2 C1 C1 118.28(12) . 8_544 ?
C2 C1 S1 117.87(15) . . ?
C1 C1 S1 123.84(7) 8_544 . ?
C3 C2 C1 122.31(19) . . ?
C2 C3 C3 119.37(12) . 8_544 ?
N1 P1 C4 109.95(7) . . ?
N1 P1 C16 109.16(9) . . ?
C4 P1 C16 108.40(9) . . ?
N1 P1 C10 114.62(10) . . ?
C4 P1 C10 108.20(9) . . ?
C16 P1 C10 106.29(9) . . ?
P1 N1 P1 136.89(16) 11_554 . ?
C9 C4 C5 119.83(18) . . ?
C9 C4 P1 118.99(15) . . ?
C5 C4 P1 121.16(15) . . ?
C6 C5 C4 119.5(2) . . ?
C5 C6 C7 120.4(2) . . ?
C8 C7 C6 120.28(19) . . ?
C7 C8 C9 119.8(2) . . ?
C4 C9 C8 120.22(19) . . ?
C11 C10 C15 119.51(19) . . ?
C11 C10 P1 121.83(15) . . ?
C15 C10 P1 118.38(15) . . ?
C12 C11 C10 119.97(19) . . ?
C11 C12 C13 120.15(19) . . ?
C14 C13 C12 120.0(2) . . ?
C15 C14 C13 120.2(2) . . ?
C14 C15 C10 120.2(2) . . ?
C21 C16 C17 119.76(18) . . ?
C21 C16 P1 119.59(14) . . ?
C17 C16 P1 120.65(15) . . ?
C18 C17 C16 119.60(19) . . ?
C19 C18 C17 120.5(2) . . ?
C18 C19 C20 120.29(19) . . ?
C21 C20 C19 119.83(19) . . ?
C20 C21 C16 120.07(19) . . ?

loop_
_geom_bond_atom_site_label_1
_geom_bond_atom_site_label_2
_geom_bond_distance
_geom_bond_site_symmetry_2
_geom_bond_publ_flag
Mn S1 2.4230(5) 8_544 ?
Mn S1 2.4230(5) . ?
Mn S1 2.4230(5) 14_545 ?
Mn S1 2.4230(5) 11_554 ?
S1 C1 1.760(2) . ?
C1 C2 1.404(3) . ?
C1 C1 1.418(4) 8_544 ?
C2 C3 1.385(3) . ?
C3 C3 1.392(4) 8_544 ?
P1 N1 1.5880(10) . ?
P1 C4 1.7995(19) . ?
P1 C16 1.7999(19) . ?
P1 C10 1.800(2) . ?
N1 P1 1.5880(10) 11_554 ?
C4 C9 1.384(3) . ?
C4 C5 1.400(3) . ?
C5 C6 1.382(3) . ?
C6 C7 1.388(3) . ?
C7 C8 1.378(3) . ?
C8 C9 1.393(3) . ?
C10 C11 1.391(3) . ?
C10 C15 1.396(3) . ?
C11 C12 1.385(3) . ?
C12 C13 1.388(3) . ?
C13 C14 1.384(3) . ?
C14 C15 1.380(3) . ?
C16 C21 1.396(3) . ?
C16 C17 1.401(3) . ?
C17 C18 1.385(3) . ?
C18 C19 1.382(3) . ?
C19 C20 1.392(3) . ?
C20 C21 1.386(3) . ?
